data_2102200
loop_
_publ_author_name
'Bali\'c-Zuni\'c, Tonci'
'Christoffersen, Margaret R.'
'Christoffersen, J\/orgen'

_publ_section_title
;
 Structure of the \b form of calcium pyrophosphate tetrahydrate
;
_journal_coeditor_code OS0054
_journal_issue 6
_journal_name_full 'Acta Crystallographica Section B'
_journal_page_first 953
_journal_page_last 958
_journal_paper_doi 10.1107/S0108768100009447
_journal_volume 56
_journal_year 2000
_chemical_formula_moiety 'Ca2 O7 P2,4(H2 O)'
_chemical_formula_sum 'Ca2 H8 O11 P2'
_chemical_formula_weight 326.16
_chemical_name_systematic
; 
 ? 
;
_space_group_IT_number 14
_symmetry_cell_setting monoclinic
_symmetry_space_group_name_Hall '-P 2ybc'
_symmetry_space_group_name_H-M 'P 1 21/c 1'
_atom_sites_solution_hydrogens geom
_atom_sites_solution_primary direct
_atom_sites_solution_secondary difmap
_audit_creation_method SHELXL-97
_cell_angle_alpha 90.00
_cell_angle_beta 112.542(14)
_cell_angle_gamma 90.00
_cell_formula_units_Z 4
_cell_length_a 12.287(6)
_cell_length_b 7.511(3)
_cell_length_c 10.775(5)
_cell_measurement_reflns_used 173
_cell_measurement_temperature 298(2)
_cell_volume 918.4(7)
_computing_structure_refinement 'SHELXL-97 (Sheldrick, 1997)'
_computing_structure_solution 'SHELXS-97 (Sheldrick, 1990)'
_diffrn_ambient_temperature 298(2)
_diffrn_measured_fraction_theta_full 0.000
_diffrn_measured_fraction_theta_max 0.992
_diffrn_radiation_monochromator graphite
_diffrn_radiation_source 'fine-focus sealed tube'
_diffrn_radiation_type MoK\a
_diffrn_radiation_wavelength 0.71073
_diffrn_reflns_av_R_equivalents 0.2569
_diffrn_reflns_av_sigmaI/netI 0.2877
_diffrn_reflns_limit_h_max 12
_diffrn_reflns_limit_h_min -11
_diffrn_reflns_limit_k_max 7
_diffrn_reflns_limit_k_min -5
_diffrn_reflns_limit_l_max 9
_diffrn_reflns_limit_l_min -10
_diffrn_reflns_number 2928
_diffrn_reflns_theta_full 0.50
_diffrn_reflns_theta_max 20.80
_diffrn_reflns_theta_min 1.79
_exptl_absorpt_coefficient_mu 1.639
_exptl_absorpt_correction_T_max 0.98700
_exptl_absorpt_correction_T_min 0.89064
_exptl_absorpt_correction_type 'Gaussian face-indexed'
_exptl_crystal_colour colourless
_exptl_crystal_density_diffrn 2.359
_exptl_crystal_density_method 'not measured'
_exptl_crystal_description {100},{001},{011}
_exptl_crystal_F_000 664
_exptl_crystal_size_max 0.243
_exptl_crystal_size_mid 0.055
_exptl_crystal_size_min 0.009
_refine_diff_density_max 0.697
_refine_diff_density_min -0.679
_refine_diff_density_rms 0.165
_refine_ls_extinction_method none
_refine_ls_goodness_of_fit_ref 0.874
_refine_ls_hydrogen_treatment mixed
_refine_ls_matrix_type full
_refine_ls_number_parameters 81
_refine_ls_number_reflns 959
_refine_ls_number_restraints 0
_refine_ls_restrained_S_all 0.874
_refine_ls_R_factor_all 0.1751
_refine_ls_R_factor_gt 0.0695
_refine_ls_shift/su_max 0.012
_refine_ls_shift/su_mean 0.001
_refine_ls_structure_factor_coef Fsqd
_refine_ls_weighting_details 'calc w=1/[\s^2^(Fo^2^)+(0.0459P)^2^+0.0000P] where P=(Fo^2^+2Fc^2^)/3'
_refine_ls_weighting_scheme calc
_refine_ls_wR_factor_gt 0.1344
_refine_ls_wR_factor_ref 0.1651
_reflns_number_gt 432
_reflns_number_total 959
_reflns_threshold_expression >2sigma(I)
_cod_data_source_file os0054.cif
_cod_data_source_block cppt
_cod_depositor_comments
;
The following automatic conversions were performed:
'_symmetry_cell_setting' value 'Monoclinic' changed to 'monoclinic'
according to '/home/saulius/struct/CIF-dictionaries/cif_core.dic'
dictionary named 'cif_core.dic' version 2.4.1 from 2010-06-29.

Automatic conversion script
Id: cif_fix_enum 1527 2010-12-29 10:47:43Z saulius 

The following automatic conversions were performed:

'_symmetry_cell_setting' value 'Monoclinic' changed to 'monoclinic'
according to /home/saulius/struct/CIF-dictionaries/cif_core.dic
dictionary named 'cif_core.dic' version 2.4.1 from 2010-06-29.

Automatic conversion script
Id: cif_fix_values 1715 2011-07-08 13:25:40Z adriana 
;
_cod_original_sg_symbol_H-M 'P 21/c'
_cod_original_formula_sum 'H8 Ca2 O11 P2'
_cod_database_code 2102200
_cod_database_fobs_code 2102200

loop_
_symmetry_equiv_pos_as_xyz
'x, y, z'
'-x, y+1/2, -z+1/2'
'-x, -y, -z'
'x, -y-1/2, z-1/2'

loop_
_atom_site_label
_atom_site_type_symbol
_atom_site_fract_x
_atom_site_fract_y
_atom_site_fract_z
_atom_site_U_iso_or_equiv
_atom_site_adp_type
_atom_site_occupancy
_atom_site_symmetry_multiplicity
_atom_site_calc_flag
Ca1 Ca 0.4691(3) 0.0022(5) 0.7271(4) 0.0174(11) Uani 1 1 d
Ca2 Ca 0.2613(4) 0.1473(5) 0.3157(4) 0.0202(12) Uani 1 1 d
P1 P 0.7424(5) 0.0268(6) 0.9849(5) 0.0179(14) Uani 1 1 d
P2 P 0.5607(5) 0.2385(7) 0.5199(5) 0.0207(15) Uani 1 1 d
O1 O 0.5129(10) 0.2410(14) 0.1263(10) 0.013(3) Uiso 1 1 d
O2 O 0.4707(10) 0.2434(14) 0.8748(10) 0.010(3) Uiso 1 1 d
O3 O 0.6795(10) 0.0141(15) 0.8352(10) 0.018(3) Uiso 1 1 d
O4 O 0.2187(11) 0.1544(16) 0.9504(11) 0.027(4) Uiso 1 1 d
O5 O 0.6512(10) 0.0938(13) 0.0491(11) 0.014(3) Uiso 1 1 d
O6 O 0.6311(10) 0.0693(14) 0.5232(11) 0.019(3) Uiso 1 1 d
O7 O 0.8390(11) 0.1595(17) 0.0257(12) 0.033(4) Uiso 1 1 d
OW1 O 0.2649(11) 0.0895(14) 0.6711(12) 0.026(4) Uiso 1 1 d
OW2 O 0.8827(12) 0.0078(18) 0.6201(13) 0.045(4) Uiso 1 1 d
OW3 O 0.0776(11) 0.1621(17) 0.1167(11) 0.035(4) Uiso 1 1 d
OW4 O 0.8928(12) 0.1621(17) 0.3290(12) 0.038(4) Uiso 1 1 d

loop_
_atom_site_aniso_label
_atom_site_aniso_U_11
_atom_site_aniso_U_22
_atom_site_aniso_U_33
_atom_site_aniso_U_23
_atom_site_aniso_U_13
_atom_site_aniso_U_12
Ca1 0.026(3) 0.0016(18) 0.022(2) 0.001(2) 0.007(2) 0.000(2)
Ca2 0.019(3) 0.012(2) 0.026(3) 0.002(2) 0.006(2) 0.000(2)
P1 0.018(4) 0.012(3) 0.025(3) -0.002(3) 0.011(3) -0.007(3)
P2 0.028(4) 0.006(3) 0.030(4) -0.004(3) 0.013(3) -0.002(3)

loop_
_atom_type_symbol
_atom_type_description
_atom_type_scat_dispersion_real
_atom_type_scat_dispersion_imag
_atom_type_scat_source
O O 0.0106 0.0060 'International Tables Vol C Tables 4.2.6.8 and 6.1.1.4'
H H 0.0000 0.0000 'International Tables Vol C Tables 4.2.6.8 and 6.1.1.4'
P P 0.1023 0.0942 'International Tables Vol C Tables 4.2.6.8 and 6.1.1.4'
Ca Ca 0.2262 0.3064 'International Tables Vol C Tables 4.2.6.8 and 6.1.1.4'

loop_
_geom_angle_atom_site_label_1
_geom_angle_atom_site_label_2
_geom_angle_atom_site_label_3
_geom_angle
_geom_angle_site_symmetry_1
_geom_angle_site_symmetry_3
O1 Ca1 O1 162.1(2) 4_566 3_656
O1 Ca1 O3 78.5(4) 4_566 .
O1 Ca1 O3 84.1(4) 3_656 .
O1 Ca1 O2 75.2(4) 4_566 .
O1 Ca1 O2 99.5(4) 3_656 .
O3 Ca1 O2 85.2(4) . .
O1 Ca1 OW1 93.4(4) 4_566 .
O1 Ca1 OW1 101.4(4) 3_656 .
O3 Ca1 OW1 158.1(4) . .
O2 Ca1 OW1 73.0(4) . .
O1 Ca1 O2 106.0(4) 4_566 2_646
O1 Ca1 O2 73.9(4) 3_656 2_646
O3 Ca1 O2 78.2(4) . 2_646
O2 Ca1 O2 162.65(19) . 2_646
OW1 Ca1 O2 123.7(4) . 2_646
O1 Ca1 O6 77.9(4) 4_566 3_656
O1 Ca1 O6 115.2(4) 3_656 3_656
O3 Ca1 O6 120.9(4) . 3_656
O2 Ca1 O6 137.3(4) . 3_656
OW1 Ca1 O6 76.2(4) . 3_656
O2 Ca1 O6 58.2(3) 2_646 3_656
O1 Ca1 P2 93.1(3) 4_566 3_656
O1 Ca1 P2 94.2(3) 3_656 3_656
O3 Ca1 P2 100.8(3) . 3_656
O2 Ca1 P2 165.6(3) . 3_656
OW1 Ca1 P2 99.9(3) . 3_656
O2 Ca1 P2 29.1(3) 2_646 3_656
O6 Ca1 P2 29.2(3) 3_656 3_656
O1 Ca1 P2 22.5(3) 4_566 .
O1 Ca1 P2 151.6(3) 3_656 .
O3 Ca1 P2 74.3(3) . .
O2 Ca1 P2 97.0(3) . .
OW1 Ca1 P2 105.6(3) . .
O2 Ca1 P2 83.5(3) 2_646 .
O6 Ca1 P2 63.8(3) 3_656 .
P2 Ca1 P2 72.50(17) 3_656 .
O1 Ca1 P1 90.2(3) 4_566 .
O1 Ca1 P1 72.0(3) 3_656 .
O3 Ca1 P1 21.5(3) . .
O2 Ca1 P1 70.6(3) . .
OW1 Ca1 P1 141.1(3) . .
O2 Ca1 P1 92.0(3) 2_646 .
O6 Ca1 P1 142.0(3) 3_656 .
P2 Ca1 P1 118.55(18) 3_656 .
P2 Ca1 P1 92.08(16) . .
O1 Ca1 P2 84.8(3) 4_566 4_566
O1 Ca1 P2 85.0(3) 3_656 4_566
O3 Ca1 P2 68.1(3) . 4_566
O2 Ca1 P2 21.3(3) . 4_566
OW1 Ca1 P2 91.0(3) . 4_566
O2 Ca1 P2 141.9(3) 2_646 4_566
O6 Ca1 P2 157.7(3) 3_656 4_566
P2 Ca1 P2 168.99(14) 3_656 4_566
P2 Ca1 P2 103.33(12) . 4_566
P1 Ca1 P2 50.78(13) . 4_566
O1 Ca1 P2 157.8(3) 4_566 2_646
O1 Ca1 P2 19.2(3) 3_656 2_646
O3 Ca1 P2 93.3(3) . 2_646
O2 Ca1 P2 83.6(3) . 2_646
OW1 Ca1 P2 86.6(3) . 2_646
O2 Ca1 P2 92.2(3) 2_646 2_646
O6 Ca1 P2 123.4(3) 3_656 2_646
P2 Ca1 P2 108.87(11) 3_656 2_646
P2 Ca1 P2 167.53(13) . 2_646
P1 Ca1 P2 76.30(15) . 2_646
P2 Ca1 P2 72.95(16) 4_566 2_646
O4 Ca2 O3 169.8(5) 4_565 3_656
O4 Ca2 O6 100.5(4) 4_565 3_656
O3 Ca2 O6 85.4(4) 3_656 3_656
O4 Ca2 OW2 76.2(4) 4_565 3_656
O3 Ca2 OW2 113.6(4) 3_656 3_656
O6 Ca2 OW2 74.1(4) 3_656 3_656
O4 Ca2 OW3 99.7(4) 4_565 .
O3 Ca2 OW3 81.0(4) 3_656 .
O6 Ca2 OW3 137.6(5) 3_656 .
OW2 Ca2 OW3 75.2(4) 3_656 .
O4 Ca2 OW1 86.8(4) 4_565 4_565
O3 Ca2 OW1 83.9(4) 3_656 4_565
O6 Ca2 OW1 148.1(4) 3_656 4_565
OW2 Ca2 OW1 137.5(5) 3_656 4_565
OW3 Ca2 OW1 69.7(4) . 4_565
O4 Ca2 O2 95.0(4) 4_565 4_565
O3 Ca2 O2 77.8(4) 3_656 4_565
O6 Ca2 O2 79.1(4) 3_656 4_565
OW2 Ca2 O2 149.6(4) 3_656 4_565
OW3 Ca2 O2 135.3(4) . 4_565
OW1 Ca2 O2 69.3(4) 4_565 4_565
O4 Ca2 P1 156.4(3) 4_565 3_656
O3 Ca2 P1 20.1(3) 3_656 3_656
O6 Ca2 P1 103.2(3) 3_656 3_656
OW2 Ca2 P1 109.5(3) 3_656 3_656
OW3 Ca2 P1 61.5(3) . 3_656
OW1 Ca2 P1 73.6(3) 4_565 3_656
O2 Ca2 P1 90.3(3) 4_565 3_656
O4 Ca2 P2 85.1(3) 4_565 .
O3 Ca2 P2 90.4(3) 3_656 .
O6 Ca2 P2 61.7(3) 3_656 .
OW2 Ca2 P2 127.6(3) 3_656 .
OW3 Ca2 P2 157.1(3) . .
OW1 Ca2 P2 88.4(3) 4_565 .
O2 Ca2 P2 22.1(2) 4_565 .
P1 Ca2 P2 106.86(16) 3_656 .
O4 Ca2 Ca1 135.7(4) 4_565 3_656
O3 Ca2 Ca1 39.4(3) 3_656 3_656
O6 Ca2 Ca1 66.9(3) 3_656 3_656
OW2 Ca2 Ca1 132.5(4) 3_656 3_656
OW3 Ca2 Ca1 118.3(3) . 3_656
OW1 Ca2 Ca1 86.1(3) 4_565 3_656
O2 Ca2 Ca1 42.1(3) 4_565 3_656
P1 Ca2 Ca1 57.38(12) 3_656 3_656
P2 Ca2 Ca1 50.99(11) . 3_656
O4 Ca2 Ca1 92.6(3) 4_565 4_565
O3 Ca2 Ca1 77.4(3) 3_656 4_565
O6 Ca2 Ca1 113.2(3) 3_656 4_565
OW2 Ca2 Ca1 167.8(4) 3_656 4_565
OW3 Ca2 Ca1 102.6(3) . 4_565
OW1 Ca2 Ca1 35.0(3) 4_565 4_565
O2 Ca2 Ca1 34.4(2) 4_565 4_565
P1 Ca2 Ca1 78.94(12) 3_656 4_565
P2 Ca2 Ca1 54.64(12) . 4_565
Ca1 Ca2 Ca1 59.22(7) 3_656 4_565
O4 Ca2 Ca1 72.6(3) 4_565 .
O3 Ca2 Ca1 111.1(3) 3_656 .
O6 Ca2 Ca1 30.0(3) 3_656 .
OW2 Ca2 Ca1 78.2(3) 3_656 .
OW3 Ca2 Ca1 153.3(3) . .
OW1 Ca2 Ca1 133.3(3) 4_565 .
O2 Ca2 Ca1 71.4(2) 4_565 .
P1 Ca2 Ca1 130.70(15) 3_656 .
P2 Ca2 Ca1 49.41(11) . .
Ca1 Ca2 Ca1 81.13(12) 3_656 .
Ca1 Ca2 Ca1 103.22(13) 4_565 .
O7 P1 O3 112.6(7) 1_556 .
O7 P1 O4 113.0(7) 1_556 3_657
O3 P1 O4 112.2(7) . 3_657
O7 P1 O5 105.8(7) 1_556 1_556
O3 P1 O5 109.0(7) . 1_556
O4 P1 O5 103.4(6) 3_657 1_556
O7 P1 Ca1 134.2(5) 1_556 .
O3 P1 Ca1 35.8(5) . .
O4 P1 Ca1 111.1(5) 3_657 .
O5 P1 Ca1 74.9(4) 1_556 .
O7 P1 Ca2 104.6(5) 1_556 3_656
O3 P1 Ca2 32.6(5) . 3_656
O4 P1 Ca2 88.9(5) 3_657 3_656
O5 P1 Ca2 139.2(5) 1_556 3_656
Ca1 P1 Ca2 64.43(13) . 3_656
O1 P2 O6 117.1(7) 4_566 .
O1 P2 O2 115.7(7) 4_566 4_565
O6 P2 O2 106.1(7) . 4_565
O1 P2 O5 102.3(6) 4_566 4_566
O6 P2 O5 107.4(6) . 4_566
O2 P2 O5 107.4(6) 4_565 4_566
O1 P2 Ca1 140.2(5) 4_566 3_656
O6 P2 Ca1 54.5(5) . 3_656
O2 P2 Ca1 51.7(4) 4_565 3_656
O5 P2 Ca1 117.4(5) 4_566 3_656
O1 P2 Ca1 37.8(4) 4_566 .
O6 P2 Ca1 82.9(5) . .
O2 P2 Ca1 115.4(5) 4_565 .
O5 P2 Ca1 131.0(5) 4_566 .
Ca1 P2 Ca1 107.50(17) 3_656 .
O1 P2 Ca1 123.5(5) 4_566 4_565
O6 P2 Ca1 117.8(5) . 4_565
O2 P2 Ca1 34.6(4) 4_565 4_565
O5 P2 Ca1 72.8(4) 4_566 4_565
Ca1 P2 Ca1 70.24(11) 3_656 4_565
Ca1 P2 Ca1 144.7(2) . 4_565
O1 P2 Ca1 31.6(4) 4_566 2_656
O6 P2 Ca1 132.8(5) . 2_656
O2 P2 Ca1 119.5(5) 4_565 2_656
O5 P2 Ca1 71.3(5) 4_566 2_656
Ca1 P2 Ca1 168.2(2) 3_656 2_656
Ca1 P2 Ca1 67.69(10) . 2_656
Ca1 P2 Ca1 107.05(16) 4_565 2_656
O1 P2 Ca2 82.9(5) 4_566 .
O6 P2 Ca2 107.2(5) . .
O2 P2 Ca2 38.5(4) 4_565 .
O5 P2 Ca2 137.4(5) 4_566 .
Ca1 P2 Ca2 66.75(14) 3_656 .
Ca1 P2 Ca2 77.26(14) . .
Ca1 P2 Ca2 69.58(14) 4_565 .
Ca1 P2 Ca2 101.46(16) 2_656 .
P2 O1 Ca1 119.7(6) 4_565 4_565
P2 O1 Ca1 129.2(6) 4_565 3_656
Ca1 O1 Ca1 107.5(4) 4_565 3_656
P2 O2 Ca1 124.1(6) 4_566 .
P2 O2 Ca1 99.3(6) 4_566 2_656
Ca1 O2 Ca1 103.0(4) . 2_656
P2 O2 Ca2 119.4(6) 4_566 4_566
Ca1 O2 Ca2 109.1(4) . 4_566
Ca1 O2 Ca2 94.6(4) 2_656 4_566
P1 O3 Ca2 127.3(7) . 3_656
P1 O3 Ca1 122.7(7) . .
Ca2 O3 Ca1 101.9(4) 3_656 .
P1 O4 Ca2 140.3(7) 3_657 4_566
P1 O5 P2 134.1(7) 1_554 4_565
P2 O6 Ca2 137.5(7) . 3_656
P2 O6 Ca1 96.4(6) . 3_656
Ca2 O6 Ca1 122.3(4) 3_656 3_656
Ca1 OW1 Ca2 108.5(5) . 4_566

loop_
_geom_bond_atom_site_label_1
_geom_bond_atom_site_label_2
_geom_bond_distance
_geom_bond_site_symmetry_2
Ca1 O1 2.374(11) 4_566
Ca1 O1 2.369(12) 3_656
Ca1 O3 2.395(12) .
Ca1 O2 2.406(11) .
Ca1 OW1 2.436(13) .
Ca1 O2 2.481(11) 2_646
Ca1 O6 2.556(11) 3_656
Ca1 P2 3.121(6) 3_656
Ca1 P2 3.365(6) .
Ca1 P1 3.445(7) .
Ca1 P2 3.506(6) 4_566
Ca1 P2 3.500(6) 2_646
Ca2 O4 2.276(12) 4_565
Ca2 O3 2.355(11) 3_656
Ca2 O6 2.377(11) 3_656
Ca2 OW2 2.430(14) 3_656
Ca2 OW3 2.448(12) .
Ca2 OW1 2.527(12) 4_565
Ca2 O2 2.539(12) 4_565
Ca2 P1 3.477(6) 3_656
Ca2 P2 3.555(7) .
Ca2 Ca1 3.690(6) 3_656
Ca2 Ca1 4.029(6) 4_565
P1 O7 1.482(13) 1_556
P1 O3 1.501(11) .
P1 O4 1.520(12) 3_657
P1 O5 1.608(12) 1_556
P1 Ca2 3.477(6) 3_656
P2 O1 1.483(11) 4_566
P2 O6 1.530(12) .
P2 O2 1.536(11) 4_565
P2 O5 1.629(12) 4_566
P2 Ca1 3.121(6) 3_656
P2 Ca1 3.506(6) 4_565
P2 Ca1 3.500(6) 2_656
O1 P2 1.483(11) 4_565
O1 Ca1 2.374(11) 4_565
O1 Ca1 2.369(12) 3_656
O2 P2 1.536(11) 4_566
O2 Ca1 2.481(11) 2_656
O2 Ca2 2.539(12) 4_566
O3 Ca2 2.355(11) 3_656
O4 P1 1.520(12) 3_657
O4 Ca2 2.276(12) 4_566
O5 P1 1.608(12) 1_554
O5 P2 1.629(12) 4_565
O6 Ca2 2.377(11) 3_656
O6 Ca1 2.556(11) 3_656
O7 P1 1.482(13) 1_554
OW1 Ca2 2.527(12) 4_566
OW2 Ca2 2.430(14) 3_656
